data_7053520
loop_
_publ_author_name
'Iwamoto, Takeaki'
'Ohnishi, Nobuyoshi'
'Gui, Zhenyu'
'Ishida, Shintaro'
'Isobe, Hiroyuki'
'Maeda, Satoshi'
'Ohno, Koichi'
'Kira, Mitsuo'

_publ_section_title
;
 Synthesis and structure of stable base-free dialkylsilanimines
;
_journal_issue 8
_journal_name_full 'New Journal of Chemistry'
_journal_page_first 1637
_journal_paper_doi 10.1039/c0nj00121j
_journal_volume 34
_journal_year 2010
_chemical_formula_sum 'C22 H45 N Si5'
_chemical_formula_weight 464.04
_chemical_name_systematic
;
?
;
_space_group_IT_number 14
_symmetry_cell_setting monoclinic
_symmetry_space_group_name_Hall '-P 2yn'
_symmetry_space_group_name_H-M 'P 1 21/n 1'
_atom_sites_solution_hydrogens geom
_atom_sites_solution_primary direct
_atom_sites_solution_secondary difmap
_audit_creation_method SHELXL-97
_cell_angle_alpha 90.00
_cell_angle_beta 93.9340(10)
_cell_angle_gamma 90.00
_cell_formula_units_Z 4
_cell_length_a 9.1616(9)
_cell_length_b 20.601(2)
_cell_length_c 14.7242(14)
_cell_measurement_reflns_used 9010
_cell_measurement_temperature 100
_cell_measurement_theta_max 28.54
_cell_measurement_theta_min 2.41
_cell_volume 2772.5(5)
_computing_cell_refinement 'APEX2 (Bruker AXS, 2006)'
_computing_data_collection 'APEX2 (Bruker AXS, 2006)'
_computing_data_reduction 'SAINT (Bruker AXS, 2004)'
_computing_molecular_graphics 'XSHEL (Bruker AXS,2002)'
_computing_publication_material 'XCIF (Bruker AXS, 2001)'
_computing_structure_refinement 'SHELXL-97 (Sheldrick, 1997)'
_computing_structure_solution 'SHELXS-97 (Sheldrick, 1997)'
_diffrn_ambient_temperature 100
_diffrn_detector_area_resol_mean 8.333
_diffrn_measured_fraction_theta_full 0.997
_diffrn_measured_fraction_theta_max 0.997
_diffrn_measurement_device_type 'Bruker APEXII CCD area detector'
_diffrn_measurement_method 'phi and omega scans'
_diffrn_radiation_monochromator 'Bruker Helios multilayer confocal mirror'
_diffrn_radiation_source 'Bruker TXS fine-focus rotating anode'
_diffrn_radiation_type MoK\a
_diffrn_radiation_wavelength 0.71073
_diffrn_reflns_av_R_equivalents 0.0186
_diffrn_reflns_av_sigmaI/netI 0.0140
_diffrn_reflns_limit_h_max 11
_diffrn_reflns_limit_h_min -11
_diffrn_reflns_limit_k_max 26
_diffrn_reflns_limit_k_min -26
_diffrn_reflns_limit_l_max 19
_diffrn_reflns_limit_l_min -19
_diffrn_reflns_number 31160
_diffrn_reflns_theta_full 27.50
_diffrn_reflns_theta_max 27.50
_diffrn_reflns_theta_min 1.70
_exptl_absorpt_coefficient_mu 0.267
_exptl_absorpt_correction_T_max 0.9738
_exptl_absorpt_correction_T_min 0.9362
_exptl_absorpt_correction_type empirical
_exptl_absorpt_process_details
;
SADABS Sheldrick 1996
;
_exptl_crystal_colour colorless
_exptl_crystal_density_diffrn 1.112
_exptl_crystal_density_method 'not measured'
_exptl_crystal_description prism
_exptl_crystal_F_000 1016
_exptl_crystal_size_max 0.25
_exptl_crystal_size_mid 0.10
_exptl_crystal_size_min 0.10
_refine_diff_density_max 0.374
_refine_diff_density_min -0.190
_refine_diff_density_rms 0.043
_refine_ls_extinction_method none
_refine_ls_goodness_of_fit_ref 1.049
_refine_ls_hydrogen_treatment constr
_refine_ls_matrix_type full
_refine_ls_number_parameters 265
_refine_ls_number_reflns 6356
_refine_ls_number_restraints 0
_refine_ls_restrained_S_all 1.049
_refine_ls_R_factor_all 0.0280
_refine_ls_R_factor_gt 0.0250
_refine_ls_shift/su_max 0.003
_refine_ls_shift/su_mean 0.000
_refine_ls_structure_factor_coef Fsqd
_refine_ls_weighting_details 'calc w=1/[\s^2^(Fo^2^)+(0.0391P)^2^+0.8921P] where P=(Fo^2^+2Fc^2^)/3'
_refine_ls_weighting_scheme calc
_refine_ls_wR_factor_gt 0.0692
_refine_ls_wR_factor_ref 0.0719
_reflns_number_gt 5835
_reflns_number_total 6356
_reflns_threshold_expression >2sigma(I)
_cod_data_source_file c0nj00121j.txt
_cod_data_source_block N-phenylsilanimines
_cod_depositor_comments
;
The following automatic conversions were performed:

'_symmetry_cell_setting' value 'Monoclinic' changed to 'monoclinic'
according to /home/saulius/struct/CIF-dictionaries/cif_core.dic
dictionary named 'cif_core.dic' version 2.4.2 from 2011-04-26.

Automatic conversion script
Id: cif_fix_values 1891 2012-01-12 08:04:46Z andrius 
;
_cod_original_sg_symbol_H-M 'P2(1)/n '
_cod_database_code 7053520

loop_
_symmetry_equiv_pos_as_xyz
'x, y, z'
'-x+1/2, y+1/2, -z+1/2'
'-x, -y, -z'
'x-1/2, -y-1/2, z-1/2'

loop_
_atom_site_label
_atom_site_type_symbol
_atom_site_fract_x
_atom_site_fract_y
_atom_site_fract_z
_atom_site_U_iso_or_equiv
_atom_site_adp_type
_atom_site_occupancy
_atom_site_symmetry_multiplicity
_atom_site_calc_flag
_atom_site_refinement_flags
Si1 Si 0.88570(3) 0.222294(13) 1.123056(19) 0.01279(7) Uani 1 1 d .
Si2 Si 0.77298(3) 0.364924(14) 1.15401(2) 0.01487(7) Uani 1 1 d .
Si3 Si 1.06777(3) 0.336233(14) 1.06366(2) 0.01575(7) Uani 1 1 d .
Si4 Si 0.86238(3) 0.125186(14) 0.95790(2) 0.01712(7) Uani 1 1 d .
Si5 Si 0.62666(3) 0.128130(14) 1.10531(2) 0.01659(7) Uani 1 1 d .
N1 N 0.98462(10) 0.20140(5) 1.21079(6) 0.01889(19) Uani 1 1 d .
C1 C 1.03248(12) 0.14946(5) 1.26362(7) 0.0175(2) Uani 1 1 d .
C2 C 1.16521(13) 0.11841(6) 1.24881(8) 0.0235(2) Uani 1 1 d .
H1 H 1.2232 0.1341 1.2024 0.028 Uiso 1 1 calc R
C3 C 1.21355(15) 0.06526(6) 1.30066(9) 0.0302(3) Uani 1 1 d .
H2 H 1.3030 0.0447 1.2886 0.036 Uiso 1 1 calc R
C4 C 1.13260(16) 0.04194(6) 1.36983(9) 0.0318(3) Uani 1 1 d .
H3 H 1.1649 0.0052 1.4046 0.038 Uiso 1 1 calc R
C5 C 1.00363(15) 0.07335(6) 1.38727(8) 0.0289(3) Uani 1 1 d .
H4 H 0.9481 0.0582 1.4351 0.035 Uiso 1 1 calc R
C6 C 0.95405(13) 0.12661(6) 1.33611(8) 0.0232(2) Uani 1 1 d .
H5 H 0.8663 0.1478 1.3502 0.028 Uiso 1 1 calc R
C7 C 0.87368(11) 0.30642(5) 1.07967(7) 0.01302(19) Uani 1 1 d .
C8 C 0.78580(11) 0.29547(5) 0.98522(7) 0.01473(19) Uani 1 1 d .
H6 H 0.7282 0.3349 0.9686 0.018 Uiso 1 1 calc R
H7 H 0.8552 0.2880 0.9376 0.018 Uiso 1 1 calc R
C9 C 0.68130(11) 0.23639(5) 0.98930(7) 0.0151(2) Uani 1 1 d .
H8 H 0.6476 0.2232 0.9267 0.018 Uiso 1 1 calc R
H9 H 0.5944 0.2489 1.0217 0.018 Uiso 1 1 calc R
C10 C 0.76084(11) 0.17750(5) 1.03993(7) 0.01366(19) Uani 1 1 d .
C11 C 0.56972(12) 0.35803(6) 1.13123(8) 0.0210(2) Uani 1 1 d .
H10 H 0.5363 0.3165 1.1547 0.031 Uiso 1 1 calc R
H11 H 0.5449 0.3603 1.0655 0.031 Uiso 1 1 calc R
H12 H 0.5217 0.3937 1.1615 0.031 Uiso 1 1 calc R
C12 C 0.81101(13) 0.45140(5) 1.12398(8) 0.0219(2) Uani 1 1 d .
H13 H 0.7514 0.4803 1.1592 0.033 Uiso 1 1 calc R
H14 H 0.7867 0.4582 1.0588 0.033 Uiso 1 1 calc R
H15 H 0.9149 0.4609 1.1382 0.033 Uiso 1 1 calc R
C13 C 0.81953(13) 0.35071(6) 1.27816(8) 0.0239(2) Uani 1 1 d .
H16 H 0.9257 0.3541 1.2910 0.036 Uiso 1 1 calc R
H17 H 0.7868 0.3073 1.2948 0.036 Uiso 1 1 calc R
H18 H 0.7705 0.3833 1.3138 0.036 Uiso 1 1 calc R
C14 C 1.06321(14) 0.39870(6) 0.97134(9) 0.0261(3) Uani 1 1 d .
H19 H 1.0077 0.4366 0.9897 0.039 Uiso 1 1 calc R
H20 H 1.0162 0.3804 0.9153 0.039 Uiso 1 1 calc R
H21 H 1.1634 0.4119 0.9606 0.039 Uiso 1 1 calc R
C15 C 1.15560(13) 0.36872(6) 1.17209(9) 0.0270(3) Uani 1 1 d .
H22 H 1.2577 0.3799 1.1635 0.040 Uiso 1 1 calc R
H23 H 1.1522 0.3357 1.2199 0.040 Uiso 1 1 calc R
H24 H 1.1031 0.4076 1.1900 0.040 Uiso 1 1 calc R
C16 C 1.19259(13) 0.26985(6) 1.02857(9) 0.0265(3) Uani 1 1 d .
H25 H 1.1534 0.2510 0.9708 0.040 Uiso 1 1 calc R
H26 H 1.1994 0.2361 1.0756 0.040 Uiso 1 1 calc R
H27 H 1.2901 0.2878 1.0210 0.040 Uiso 1 1 calc R
C17 C 0.92489(14) 0.17397(6) 0.86047(8) 0.0257(2) Uani 1 1 d .
H28 H 1.0012 0.2044 0.8830 0.038 Uiso 1 1 calc R
H29 H 0.8419 0.1982 0.8319 0.038 Uiso 1 1 calc R
H30 H 0.9642 0.1448 0.8156 0.038 Uiso 1 1 calc R
C18 C 1.02781(13) 0.08735(6) 1.01736(9) 0.0268(3) Uani 1 1 d .
H31 H 0.9988 0.0625 1.0700 0.040 Uiso 1 1 calc R
H32 H 1.0970 0.1214 1.0380 0.040 Uiso 1 1 calc R
H33 H 1.0744 0.0583 0.9753 0.040 Uiso 1 1 calc R
C19 C 0.74189(13) 0.06053(6) 0.90337(8) 0.0229(2) Uani 1 1 d .
H34 H 0.7951 0.0374 0.8578 0.034 Uiso 1 1 calc R
H35 H 0.6539 0.0805 0.8738 0.034 Uiso 1 1 calc R
H36 H 0.7137 0.0299 0.9500 0.034 Uiso 1 1 calc R
C20 C 0.70984(14) 0.05089(6) 1.15146(8) 0.0253(2) Uani 1 1 d .
H37 H 0.6385 0.0277 1.1860 0.038 Uiso 1 1 calc R
H38 H 0.7968 0.0609 1.1915 0.038 Uiso 1 1 calc R
H39 H 0.7378 0.0236 1.1010 0.038 Uiso 1 1 calc R
C21 C 0.56572(13) 0.17579(6) 1.20468(8) 0.0250(2) Uani 1 1 d .
H40 H 0.5080 0.1478 1.2423 0.037 Uiso 1 1 calc R
H41 H 0.5057 0.2126 1.1824 0.037 Uiso 1 1 calc R
H42 H 0.6516 0.1919 1.2412 0.037 Uiso 1 1 calc R
C22 C 0.45683(12) 0.10999(6) 1.03183(8) 0.0241(2) Uani 1 1 d .
H43 H 0.4795 0.0788 0.9846 0.036 Uiso 1 1 calc R
H44 H 0.4194 0.1501 1.0032 0.036 Uiso 1 1 calc R
H45 H 0.3827 0.0916 1.0692 0.036 Uiso 1 1 calc R

loop_
_atom_site_aniso_label
_atom_site_aniso_U_11
_atom_site_aniso_U_22
_atom_site_aniso_U_33
_atom_site_aniso_U_23
_atom_site_aniso_U_13
_atom_site_aniso_U_12
Si1 0.01157(13) 0.01295(13) 0.01381(14) 0.00119(10) 0.00058(10) -0.00032(10)
Si2 0.01463(14) 0.01483(14) 0.01528(14) -0.00067(10) 0.00199(11) 0.00039(10)
Si3 0.01266(14) 0.01548(14) 0.01930(15) -0.00068(11) 0.00243(11) -0.00252(10)
Si4 0.01591(15) 0.01674(15) 0.01869(15) -0.00391(11) 0.00112(11) 0.00032(10)
Si5 0.01585(14) 0.01579(14) 0.01818(15) 0.00214(11) 0.00157(11) -0.00369(10)
N1 0.0178(4) 0.0209(5) 0.0176(4) 0.0029(4) -0.0012(3) 0.0010(4)
C1 0.0190(5) 0.0169(5) 0.0157(5) -0.0001(4) -0.0042(4) -0.0026(4)
C2 0.0241(6) 0.0266(6) 0.0194(5) 0.0010(4) -0.0018(4) 0.0039(5)
C3 0.0358(7) 0.0258(6) 0.0274(6) -0.0035(5) -0.0091(5) 0.0104(5)
C4 0.0492(8) 0.0170(5) 0.0266(6) 0.0039(5) -0.0162(6) -0.0014(5)
C5 0.0372(7) 0.0281(6) 0.0201(6) 0.0064(5) -0.0067(5) -0.0142(5)
C6 0.0216(6) 0.0272(6) 0.0203(6) 0.0028(4) -0.0021(4) -0.0054(4)
C7 0.0125(4) 0.0125(4) 0.0140(5) 0.0003(4) 0.0005(4) -0.0006(3)
C8 0.0154(5) 0.0145(5) 0.0142(5) 0.0020(4) 0.0003(4) -0.0009(4)
C9 0.0141(5) 0.0147(5) 0.0161(5) 0.0009(4) -0.0008(4) -0.0007(4)
C10 0.0135(5) 0.0127(4) 0.0147(5) 0.0002(4) 0.0006(4) -0.0013(4)
C11 0.0159(5) 0.0228(5) 0.0246(6) -0.0013(4) 0.0040(4) 0.0022(4)
C12 0.0249(6) 0.0151(5) 0.0258(6) -0.0023(4) 0.0036(4) 0.0009(4)
C13 0.0248(6) 0.0296(6) 0.0175(5) -0.0009(5) 0.0024(4) 0.0014(5)
C14 0.0259(6) 0.0239(6) 0.0294(6) 0.0059(5) 0.0088(5) -0.0043(5)
C15 0.0168(5) 0.0363(7) 0.0274(6) -0.0067(5) -0.0021(4) -0.0047(5)
C16 0.0164(5) 0.0236(6) 0.0401(7) -0.0039(5) 0.0065(5) -0.0011(4)
C17 0.0266(6) 0.0297(6) 0.0216(6) -0.0061(5) 0.0084(5) -0.0057(5)
C18 0.0210(6) 0.0241(6) 0.0347(7) -0.0083(5) -0.0029(5) 0.0059(5)
C19 0.0255(6) 0.0199(5) 0.0228(6) -0.0050(4) -0.0016(4) -0.0012(4)
C20 0.0298(6) 0.0203(6) 0.0254(6) 0.0064(5) -0.0016(5) -0.0029(5)
C21 0.0239(6) 0.0283(6) 0.0236(6) -0.0005(5) 0.0082(5) -0.0053(5)
C22 0.0175(5) 0.0256(6) 0.0290(6) 0.0009(5) 0.0000(4) -0.0060(4)

loop_
_atom_type_symbol
_atom_type_description
_atom_type_scat_dispersion_real
_atom_type_scat_dispersion_imag
_atom_type_scat_source
C C 0.0033 0.0016 'International Tables Vol C Tables 4.2.6.8 and 6.1.1.4'
H H 0.0000 0.0000 'International Tables Vol C Tables 4.2.6.8 and 6.1.1.4'
N N 0.0061 0.0033 'International Tables Vol C Tables 4.2.6.8 and 6.1.1.4'
Si Si 0.0817 0.0704 'International Tables Vol C Tables 4.2.6.8 and 6.1.1.4'

loop_
_geom_angle_atom_site_label_1
_geom_angle_atom_site_label_2
_geom_angle_atom_site_label_3
_geom_angle
N1 Si1 C7 123.60(5)
N1 Si1 C10 133.79(5)
C7 Si1 C10 102.61(5)
C13 Si2 C12 110.22(6)
C13 Si2 C11 108.66(5)
C12 Si2 C11 103.19(5)
C13 Si2 C7 112.01(5)
C12 Si2 C7 111.11(5)
C11 Si2 C7 111.28(5)
C15 Si3 C14 111.27(6)
C15 Si3 C16 105.19(6)
C14 Si3 C16 106.54(6)
C15 Si3 C7 111.15(5)
C14 Si3 C7 109.65(5)
C16 Si3 C7 112.91(5)
C18 Si4 C17 107.58(6)
C18 Si4 C19 109.83(6)
C17 Si4 C19 104.78(6)
C18 Si4 C10 110.74(5)
C17 Si4 C10 111.70(5)
C19 Si4 C10 111.96(5)
C22 Si5 C20 109.99(6)
C22 Si5 C21 105.96(6)
C20 Si5 C21 107.28(6)
C22 Si5 C10 110.73(5)
C20 Si5 C10 112.10(5)
C21 Si5 C10 110.55(5)
C1 N1 Si1 144.42(8)
N1 C1 C2 120.79(10)
N1 C1 C6 121.92(10)
C2 C1 C6 117.25(10)
C3 C2 C1 121.35(12)
C3 C2 H1 119.3
C1 C2 H1 119.3
C4 C3 C2 120.68(12)
C4 C3 H2 119.7
C2 C3 H2 119.7
C3 C4 C5 118.69(11)
C3 C4 H3 120.7
C5 C4 H3 120.7
C4 C5 C6 121.28(12)
C4 C5 H4 119.4
C6 C5 H4 119.4
C5 C6 C1 120.67(12)
C5 C6 H5 119.7
C1 C6 H5 119.7
C8 C7 Si1 100.70(6)
C8 C7 Si2 111.04(7)
Si1 C7 Si2 114.44(5)
C8 C7 Si3 111.15(7)
Si1 C7 Si3 108.07(5)
Si2 C7 Si3 111.00(5)
C9 C8 C7 110.95(8)
C9 C8 H6 109.4
C7 C8 H6 109.4
C9 C8 H7 109.4
C7 C8 H7 109.4
H6 C8 H7 108.0
C8 C9 C10 110.82(8)
C8 C9 H8 109.5
C10 C9 H8 109.5
C8 C9 H9 109.5
C10 C9 H9 109.5
H8 C9 H9 108.1
C9 C10 Si1 99.94(6)
C9 C10 Si5 110.87(7)
Si1 C10 Si5 108.71(5)
C9 C10 Si4 111.41(7)
Si1 C10 Si4 113.07(5)
Si5 C10 Si4 112.19(5)
Si2 C11 H10 109.5
Si2 C11 H11 109.5
H10 C11 H11 109.5
Si2 C11 H12 109.5
H10 C11 H12 109.5
H11 C11 H12 109.5
Si2 C12 H13 109.5
Si2 C12 H14 109.5
H13 C12 H14 109.5
Si2 C12 H15 109.5
H13 C12 H15 109.5
H14 C12 H15 109.5
Si2 C13 H16 109.5
Si2 C13 H17 109.5
H16 C13 H17 109.5
Si2 C13 H18 109.5
H16 C13 H18 109.5
H17 C13 H18 109.5
Si3 C14 H19 109.5
Si3 C14 H20 109.5
H19 C14 H20 109.5
Si3 C14 H21 109.5
H19 C14 H21 109.5
H20 C14 H21 109.5
Si3 C15 H22 109.5
Si3 C15 H23 109.5
H22 C15 H23 109.5
Si3 C15 H24 109.5
H22 C15 H24 109.5
H23 C15 H24 109.5
Si3 C16 H25 109.5
Si3 C16 H26 109.5
H25 C16 H26 109.5
Si3 C16 H27 109.5
H25 C16 H27 109.5
H26 C16 H27 109.5
Si4 C17 H28 109.5
Si4 C17 H29 109.5
H28 C17 H29 109.5
Si4 C17 H30 109.5
H28 C17 H30 109.5
H29 C17 H30 109.5
Si4 C18 H31 109.5
Si4 C18 H32 109.5
H31 C18 H32 109.5
Si4 C18 H33 109.5
H31 C18 H33 109.5
H32 C18 H33 109.5
Si4 C19 H34 109.5
Si4 C19 H35 109.5
H34 C19 H35 109.5
Si4 C19 H36 109.5
H34 C19 H36 109.5
H35 C19 H36 109.5
Si5 C20 H37 109.5
Si5 C20 H38 109.5
H37 C20 H38 109.5
Si5 C20 H39 109.5
H37 C20 H39 109.5
H38 C20 H39 109.5
Si5 C21 H40 109.5
Si5 C21 H41 109.5
H40 C21 H41 109.5
Si5 C21 H42 109.5
H40 C21 H42 109.5
H41 C21 H42 109.5
Si5 C22 H43 109.5
Si5 C22 H44 109.5
H43 C22 H44 109.5
Si5 C22 H45 109.5
H43 C22 H45 109.5
H44 C22 H45 109.5

loop_
_geom_bond_atom_site_label_1
_geom_bond_atom_site_label_2
_geom_bond_distance
Si1 N1 1.5858(9)
Si1 C7 1.8477(10)
Si1 C10 1.8618(11)
Si2 C13 1.8715(12)
Si2 C12 1.8740(12)
Si2 C11 1.8748(12)
Si2 C7 1.9080(10)
Si3 C15 1.8622(13)
Si3 C14 1.8702(12)
Si3 C16 1.8778(12)
Si3 C7 1.9110(11)
Si4 C18 1.8679(12)
Si4 C17 1.8731(12)
Si4 C19 1.8750(12)
Si4 C10 1.9078(11)
Si5 C22 1.8709(12)
Si5 C20 1.8717(12)
Si5 C21 1.8784(12)
Si5 C10 1.9065(10)
N1 C1 1.3767(14)
C1 C2 1.4042(16)
C1 C6 1.4079(16)
C2 C3 1.3898(17)
C2 H1 0.9500
C3 C4 1.386(2)
C3 H2 0.9500
C4 C5 1.387(2)
C4 H3 0.9500
C5 C6 1.3895(17)
C5 H4 0.9500
C6 H5 0.9500
C7 C8 1.5746(14)
C8 C9 1.5523(14)
C8 H6 0.9900
C8 H7 0.9900
C9 C10 1.5761(14)
C9 H8 0.9900
C9 H9 0.9900
C11 H10 0.9800
C11 H11 0.9800
C11 H12 0.9800
C12 H13 0.9800
C12 H14 0.9800
C12 H15 0.9800
C13 H16 0.9800
C13 H17 0.9800
C13 H18 0.9800
C14 H19 0.9800
C14 H20 0.9800
C14 H21 0.9800
C15 H22 0.9800
C15 H23 0.9800
C15 H24 0.9800
C16 H25 0.9800
C16 H26 0.9800
C16 H27 0.9800
C17 H28 0.9800
C17 H29 0.9800
C17 H30 0.9800
C18 H31 0.9800
C18 H32 0.9800
C18 H33 0.9800
C19 H34 0.9800
C19 H35 0.9800
C19 H36 0.9800
C20 H37 0.9800
C20 H38 0.9800
C20 H39 0.9800
C21 H40 0.9800
C21 H41 0.9800
C21 H42 0.9800
C22 H43 0.9800
C22 H44 0.9800
C22 H45 0.9800

loop_
_geom_torsion_atom_site_label_1
_geom_torsion_atom_site_label_2
_geom_torsion_atom_site_label_3
_geom_torsion_atom_site_label_4
_geom_torsion
C7 Si1 N1 C1 -175.80(13)
C10 Si1 N1 C1 3.84(18)
Si1 N1 C1 C2 93.83(16)
Si1 N1 C1 C6 -88.30(17)
N1 C1 C2 C3 -178.91(11)
C6 C1 C2 C3 3.13(17)
C1 C2 C3 C4 -1.04(19)
C2 C3 C4 C5 -1.05(19)
C3 C4 C5 C6 0.94(18)
C4 C5 C6 C1 1.24(18)
N1 C1 C6 C5 178.85(11)
C2 C1 C6 C5 -3.21(17)
N1 Si1 C7 C8 170.33(6)
C10 Si1 C7 C8 -9.40(7)
N1 Si1 C7 Si2 -70.50(7)
C10 Si1 C7 Si2 109.77(6)
N1 Si1 C7 Si3 53.72(7)
C10 Si1 C7 Si3 -126.01(5)
C13 Si2 C7 C8 153.47(7)
C12 Si2 C7 C8 -82.78(8)
C11 Si2 C7 C8 31.61(8)
C13 Si2 C7 Si1 40.29(7)
C12 Si2 C7 Si1 164.05(6)
C11 Si2 C7 Si1 -81.56(7)
C13 Si2 C7 Si3 -82.36(6)
C12 Si2 C7 Si3 41.40(7)
C11 Si2 C7 Si3 155.79(5)
C15 Si3 C7 C8 165.77(7)
C14 Si3 C7 C8 42.33(8)
C16 Si3 C7 C8 -76.29(8)
C15 Si3 C7 Si1 -84.61(7)
C14 Si3 C7 Si1 151.95(6)
C16 Si3 C7 Si1 33.33(7)
C15 Si3 C7 Si2 41.66(7)
C14 Si3 C7 Si2 -81.78(6)
C16 Si3 C7 Si2 159.59(6)
Si1 C7 C8 C9 30.22(9)
Si2 C7 C8 C9 -91.38(9)
Si3 C7 C8 C9 144.53(7)
C7 C8 C9 C10 -44.15(11)
C8 C9 C10 Si1 32.39(9)
C8 C9 C10 Si5 146.93(7)
C8 C9 C10 Si4 -87.35(9)
N1 Si1 C10 C9 167.65(6)
C7 Si1 C10 C9 -12.66(7)
N1 Si1 C10 Si5 51.47(8)
C7 Si1 C10 Si5 -128.85(5)
N1 Si1 C10 Si4 -73.82(8)
C7 Si1 C10 Si4 105.87(6)
C22 Si5 C10 C9 47.97(8)
C20 Si5 C10 C9 171.21(7)
C21 Si5 C10 C9 -69.15(8)
C22 Si5 C10 Si1 156.89(5)
C20 Si5 C10 Si1 -79.87(6)
C21 Si5 C10 Si1 39.77(7)
C22 Si5 C10 Si4 -77.30(7)
C20 Si5 C10 Si4 45.94(7)
C21 Si5 C10 Si4 165.58(6)
C18 Si4 C10 C9 149.17(7)
C17 Si4 C10 C9 29.28(9)
C19 Si4 C10 C9 -87.89(8)
C18 Si4 C10 Si1 37.53(7)
C17 Si4 C10 Si1 -82.36(7)
C19 Si4 C10 Si1 160.48(6)
C18 Si4 C10 Si5 -85.85(7)
C17 Si4 C10 Si5 154.26(6)
C19 Si4 C10 Si5 37.09(7)
